data_7155591
loop_
_publ_author_name
'Sekiya, Ryo'
'Fukuda, Morihiko'
'Kuroda, Reiko'

_publ_section_title
;
 Site-selective anion recognition of an interlocked dimer
;
_journal_name_full 'Org. Biomol. Chem.'
_journal_paper_doi 10.1039/C7OB00328E
_journal_year 2017
_chemical_formula_moiety '2(C100 H76 N8 O20 Pd2)'
_chemical_formula_sum 'C200 H152 N16 O40 Pd4'
_chemical_formula_weight 3845.17
_chemical_name_systematic
;
 ?
;
_space_group_crystal_system tetragonal
_space_group_IT_number 126
_space_group_name_Hall '-P 4a 2bc'
_space_group_name_H-M_alt 'P 4/n n c'
_symmetry_space_group_name_Hall '-P 4a 2bc'
_symmetry_space_group_name_H-M 'P 4/n n c :2'
_atom_sites_solution_hydrogens geom
_audit_creation_date 2015-06-06T13:29:14-00:00
_audit_creation_method 'WinGX routine CIF_UPDATE'
_audit_update_record
;
2015-06-06 deposited with the CCDC.
2017-04-20 downloaded from the CCDC.
;
_cell_angle_alpha 90
_cell_angle_beta 90
_cell_angle_gamma 90
_cell_formula_units_Z 2
_cell_length_a 18.9341(8)
_cell_length_b 18.9341(8)
_cell_length_c 38.159(3)
_cell_measurement_reflns_used 4123
_cell_measurement_temperature 103(2)
_cell_measurement_theta_max 24.736
_cell_measurement_theta_min 1.521
_cell_volume 13680.0(14)
_computing_cell_refinement 'Bruker SAINT'
_computing_data_collection 'Bruker XSCANS'
_computing_data_reduction 'SHELXS-2013 (Sheldrick, 2013)'
_computing_structure_refinement 'SHELXL-2013 (Sheldrick, 2013)'
_diffrn_ambient_temperature 103(2)
_diffrn_measured_fraction_theta_full 0.945
_diffrn_measured_fraction_theta_max 0.998
_diffrn_measurement_device_type 'Bruker P4'
_diffrn_measurement_method '\w scans'
_diffrn_radiation_monochromator graphite
_diffrn_radiation_probe x-ray
_diffrn_radiation_source 'sealed tube'
_diffrn_radiation_type MoK\a
_diffrn_radiation_wavelength 0.71073
_diffrn_reflns_av_R_equivalents 0.0581
_diffrn_reflns_av_unetI/netI 0.0352
_diffrn_reflns_limit_h_max 20
_diffrn_reflns_limit_h_min -22
_diffrn_reflns_limit_k_max 18
_diffrn_reflns_limit_k_min -22
_diffrn_reflns_limit_l_max 44
_diffrn_reflns_limit_l_min -44
_diffrn_reflns_number 65225
_diffrn_reflns_theta_full 25.242
_diffrn_reflns_theta_max 24.736
_diffrn_reflns_theta_min 1.521
_diffrn_standards_decay_% 0
_diffrn_standards_interval_count 0
_diffrn_standards_interval_time 0
_diffrn_standards_number 0
_exptl_absorpt_coefficient_mu 0.314
_exptl_absorpt_correction_type none
_exptl_crystal_colour colorless
_exptl_crystal_density_diffrn 0.933
_exptl_crystal_description block
_exptl_crystal_F_000 3935
_exptl_crystal_size_max 0.12
_exptl_crystal_size_mid 0.11
_exptl_crystal_size_min 0.08
_refine_diff_density_max 1.349
_refine_diff_density_min -0.501
_refine_diff_density_rms 0.094
_refine_ls_extinction_method none
_refine_ls_goodness_of_fit_ref 1.000
_refine_ls_hydrogen_treatment constr
_refine_ls_matrix_type full
_refine_ls_number_parameters 306
_refine_ls_number_reflns 5869
_refine_ls_number_restraints 0
_refine_ls_restrained_S_all 1.000
_refine_ls_R_factor_all 0.1215
_refine_ls_R_factor_gt 0.0741
_refine_ls_shift/su_max 0.001
_refine_ls_shift/su_mean 0.000
_refine_ls_structure_factor_coef Fsqd
_refine_ls_weighting_details
;
 w=1/[\s^2^(Fo^2^)+(0.1474P)^2^]
 where P=(Fo^2^+2Fc^2^)/3
;
_refine_ls_weighting_scheme calc
_refine_ls_wR_factor_gt 0.2021
_refine_ls_wR_factor_ref 0.2323
_reflns_number_gt 3416
_reflns_number_total 5869
_reflns_threshold_expression 'I > 2\s(I)'
_cod_data_source_file c7ob00328e2.cif
_cod_data_source_block interlock-propanol
_cod_depositor_comments
;
The following automatic conversions were performed:

'_diffrn_radiation_probe' value 'X-ray' changed to 'x-ray' according
to
/home/data/users/saulius/crontab/automatic-downloads/rss-feeds/RSC/lib/dictionaries/cif_core.dic
dictionary named 'cif_core.dic' version 2.4.2 from 2011-04-26.

Automatic conversion script
Id: cif_fix_values 4973 2017-02-22 13:04:09Z antanas 
;
_cod_original_cell_volume 13679.9(17)
_cod_database_code 7155591

loop_
_space_group_symop_operation_xyz
'x, y, z'
'-x+1/2, -y+1/2, z'
'-y+1/2, x, z'
'y, -x+1/2, z'
'-x+1/2, y, -z+1/2'
'x, -y+1/2, -z+1/2'
'y, x, -z+1/2'
'-y+1/2, -x+1/2, -z+1/2'
'-x, -y, -z'
'x-1/2, y-1/2, -z'
'y-1/2, -x, -z'
'-y, x-1/2, -z'
'x-1/2, -y, z-1/2'
'-x, y-1/2, z-1/2'
'-y, -x, z-1/2'
'y-1/2, x-1/2, z-1/2'

loop_
_atom_site_label
_atom_site_type_symbol
_atom_site_fract_x
_atom_site_fract_y
_atom_site_fract_z
_atom_site_U_iso_or_equiv
_atom_site_adp_type
_atom_site_occupancy
_atom_site_site_symmetry_order
_atom_site_calc_flag
_atom_site_refinement_flags_posn
_atom_site_refinement_flags_adp
_atom_site_refinement_flags_occupancy
_atom_site_disorder_assembly
_atom_site_disorder_group
C1 C -0.0875(4) 0.0906(4) 0.35357(18) 0.126(3) Uani 1 1 d . . . . .
C2 C -0.0546(3) 0.1075(3) 0.31963(15) 0.0978(18) Uani 1 1 d . . . . .
C3 C 0.0146(2) 0.1309(2) 0.31636(13) 0.0729(13) Uani 1 1 d . . . . .
H3 H 0.0439 0.1319 0.3366 0.088 Uiso 1 1 calc R U . . .
C4 C 0.0415(2) 0.1521(2) 0.28538(12) 0.0654(12) Uani 1 1 d . . . . .
H4 H 0.0878 0.1712 0.2843 0.078 Uiso 1 1 calc R U . . .
C5 C 0.0018(3) 0.1463(2) 0.25536(12) 0.0687(12) Uani 1 1 d . . . . .
C6 C -0.0650(3) 0.1203(4) 0.25632(15) 0.118(2) Uani 1 1 d . . . . .
H6 H -0.0915 0.1147 0.2354 0.141 Uiso 1 1 calc R U . . .
C7 C -0.0945(3) 0.1017(4) 0.28905(17) 0.126(2) Uani 1 1 d . . . . .
C14 C -0.0053(3) 0.1642(3) 0.19364(14) 0.0858(15) Uani 1 1 d . . . . .
H14A H -0.0493 0.1922 0.1958 0.103 Uiso 1 1 calc R U . . .
H14B H -0.0186 0.1145 0.1891 0.103 Uiso 1 1 calc R U . . .
C15 C 0.1099(3) 0.0436(3) 0.49103(16) 0.0968(17) Uani 1 1 d . . . . .
H15A H 0.1465 0.0465 0.4726 0.116 Uiso 1 1 calc R U . . .
H15B H 0.0929 -0.0057 0.4924 0.116 Uiso 1 1 calc R U . . .
C16 C 0.1400(3) 0.0663(3) 0.52578(15) 0.0815(14) Uani 1 1 d . . . . .
C17 C 0.1347(3) 0.0274(3) 0.5548(2) 0.1023(19) Uani 1 1 d . . . . .
H17 H 0.1128 -0.0178 0.5542 0.123 Uiso 1 1 calc R U . . .
C18 C 0.1622(3) 0.0544(4) 0.58681(18) 0.119(2) Uani 1 1 d . . . . .
H18 H 0.1588 0.0276 0.6078 0.143 Uiso 1 1 calc R U . . .
C19 C 0.1928(3) 0.1178(3) 0.58694(15) 0.0896(16) Uani 1 1 d . . . . .
H19 H 0.2105 0.1359 0.6084 0.108 Uiso 1 1 calc R U . . .
C20 C 0.1721(3) 0.1319(3) 0.52886(14) 0.0814(14) Uani 1 1 d . . . . .
H20 H 0.1746 0.1607 0.5085 0.098 Uiso 1 1 calc R U . . .
C21 C 0.0373(3) 0.1916(2) 0.16373(12) 0.0700(12) Uani 1 1 d . . . . .
C22 C 0.0050(3) 0.1996(2) 0.13155(14) 0.0733(13) Uani 1 1 d . . . . .
H22 H -0.0433 0.1877 0.1286 0.088 Uiso 1 1 calc R U . . .
C23 C 0.0428(3) 0.2247(3) 0.10429(14) 0.0796(14) Uani 1 1 d . . . . .
H23 H 0.0212 0.2304 0.082 0.095 Uiso 1 1 calc R U . . .
C24 C 0.1121(3) 0.2417(2) 0.10889(13) 0.0736(13) Uani 1 1 d . . . . .
H24 H 0.1379 0.2612 0.0898 0.088 Uiso 1 1 calc R U . . .
C25 C 0.1078(2) 0.2061(2) 0.16641(11) 0.0584(11) Uani 1 1 d . . . . .
H25 H 0.1311 0.1976 0.188 0.07 Uiso 1 1 calc R U . . .
N1 N 0.1995(2) 0.1567(2) 0.55807(10) 0.0707(10) Uani 1 1 d . . . . .
N2 N 0.1448(2) 0.2318(2) 0.13965(9) 0.0645(10) Uani 1 1 d . . . . .
O1 O 0.0542(2) 0.0889(2) 0.48325(11) 0.0963(11) Uani 1 1 d . . . . .
O3 O -0.1491(3) 0.0734(4) 0.35529(12) 0.164(2) Uani 1 1 d . . . . .
O4 O -0.1615(3) 0.0811(5) 0.28885(14) 0.202(3) Uani 1 1 d . . . . .
H4A H -0.1825 0.0984 0.3062 0.303 Uiso 1 1 calc R U . . .
O5 O 0.03368(15) 0.16858(15) 0.22537(8) 0.0713(8) Uani 1 1 d . . . . .
Pd1 Pd 0.25 0.25 0.55898(2) 0.0689(3) Uani 1 4 d S T P . .
Pd2 Pd 0.25 0.25 0.14197(2) 0.0602(3) Uani 1 4 d S T P . .
C8 C -0.0453(4) 0.0927(5) 0.38792(19) 0.103(2) Uani 1 1 d . . . . .
C9 C 0.0075(4) 0.0422(5) 0.39278(19) 0.0964(18) Uani 1 1 d . . . . .
C10 C 0.0427(3) 0.0396(4) 0.42546(18) 0.103(2) Uani 1 1 d . . . . .
H10 H 0.0787 0.0057 0.4297 0.124 Uiso 1 1 calc R U . . .
C11 C 0.0240(3) 0.0863(4) 0.45035(19) 0.0914(17) Uani 1 1 d . . . . .
C12 C -0.0285(4) 0.1352(4) 0.44407(19) 0.1021(18) Uani 1 1 d . . . . .
H12 H -0.0403 0.1679 0.462 0.123 Uiso 1 1 calc R U . . .
C13 C -0.0644(5) 0.1385(5) 0.4130(2) 0.117(2) Uani 1 1 d . . . . .
O2A O -0.1131(4) 0.1832(4) 0.4058(2) 0.118(3) Uani 0.556(10) 1 d . . P A 1
H2A H -0.1269 0.177 0.3851 0.177 Uiso 0.556(10) 1 calc R U P A 1
O2B O 0.0175(6) -0.0010(5) 0.3707(4) 0.121(4) Uani 0.444(10) 1 d . . P A 2
H2B H 0.0117 0.0173 0.3508 0.182 Uiso 0.444(10) 1 calc R U P A 2

loop_
_atom_site_aniso_label
_atom_site_aniso_U_11
_atom_site_aniso_U_22
_atom_site_aniso_U_33
_atom_site_aniso_U_23
_atom_site_aniso_U_13
_atom_site_aniso_U_12
C1 0.077(4) 0.169(7) 0.132(6) 0.040(5) 0.005(4) -0.054(4)
C2 0.092(4) 0.116(4) 0.086(4) 0.031(3) -0.008(3) -0.044(3)
C3 0.061(3) 0.077(3) 0.081(3) 0.007(3) 0.005(2) -0.022(2)
C4 0.054(3) 0.065(3) 0.077(3) -0.004(2) 0.004(2) -0.014(2)
C5 0.065(3) 0.072(3) 0.069(3) 0.009(2) 0.004(2) -0.017(2)
C6 0.095(4) 0.176(7) 0.083(4) 0.028(4) -0.021(3) -0.057(4)
C7 0.087(4) 0.183(7) 0.107(5) 0.037(5) -0.014(4) -0.071(4)
C14 0.081(3) 0.089(4) 0.087(4) 0.003(3) -0.012(3) -0.023(3)
C15 0.081(4) 0.107(4) 0.102(5) -0.018(4) -0.006(3) -0.026(4)
C16 0.059(3) 0.103(4) 0.083(4) -0.003(3) 0.007(3) -0.010(3)
C17 0.073(4) 0.108(5) 0.126(5) 0.014(4) 0.006(4) -0.035(3)
C18 0.115(5) 0.142(6) 0.100(5) 0.033(4) 0.002(4) -0.048(4)
C19 0.087(4) 0.098(4) 0.083(4) 0.002(3) 0.009(3) -0.029(3)
C20 0.076(3) 0.094(4) 0.075(3) -0.004(3) 0.008(3) -0.011(3)
C21 0.063(3) 0.079(3) 0.068(3) 0.000(2) -0.009(2) 0.001(2)
C22 0.067(3) 0.064(3) 0.089(4) -0.006(3) -0.017(3) 0.009(2)
C23 0.080(4) 0.083(3) 0.077(4) 0.003(3) -0.027(3) 0.012(3)
C24 0.079(3) 0.078(3) 0.064(3) 0.002(2) -0.014(2) 0.005(3)
C25 0.065(3) 0.055(3) 0.055(3) -0.001(2) -0.008(2) 0.006(2)
N1 0.070(3) 0.082(3) 0.060(3) 0.005(2) 0.004(2) -0.005(2)
N2 0.067(2) 0.076(2) 0.051(2) -0.0027(18) -0.0063(19) -0.0028(19)
O1 0.085(3) 0.113(3) 0.091(3) -0.004(2) -0.004(2) -0.020(2)
O3 0.105(4) 0.262(7) 0.126(4) 0.057(4) -0.001(3) -0.068(4)
O4 0.127(4) 0.340(9) 0.140(5) 0.084(5) -0.038(3) -0.127(5)
O5 0.0631(19) 0.079(2) 0.072(2) -0.0007(16) -0.0062(16) -0.0051(16)
Pd1 0.0772(4) 0.0772(4) 0.0525(5) 0 0 0
Pd2 0.0668(3) 0.0668(3) 0.0470(4) 0 0 0
C8 0.083(4) 0.135(6) 0.092(5) 0.035(5) 0.001(4) -0.042(4)
C9 0.089(5) 0.113(5) 0.087(5) 0.024(4) 0.005(4) -0.042(4)
C10 0.073(4) 0.134(6) 0.102(5) 0.017(4) -0.002(4) -0.037(4)
C11 0.069(4) 0.100(5) 0.105(5) 0.008(4) 0.012(4) -0.036(4)
C12 0.089(4) 0.113(5) 0.104(5) 0.009(4) 0.003(4) -0.029(4)
C13 0.116(6) 0.138(7) 0.096(5) 0.009(5) 0.002(5) -0.049(5)
O2A 0.073(5) 0.134(7) 0.147(7) 0.058(5) -0.025(4) -0.010(4)
O2B 0.132(8) 0.097(7) 0.134(10) -0.017(7) 0.023(7) -0.040(6)

loop_
_atom_type_symbol
_atom_type_description
_atom_type_scat_dispersion_real
_atom_type_scat_dispersion_imag
_atom_type_scat_source
C C 0.003 0.002 'International Tables Vol C Tables 4.2.6.8 and 6.1.1.4'
H H 0 0 'International Tables Vol C Tables 4.2.6.8 and 6.1.1.4'
N N 0.006 0.003 'International Tables Vol C Tables 4.2.6.8 and 6.1.1.4'
O O 0.011 0.006 'International Tables Vol C Tables 4.2.6.8 and 6.1.1.4'
Pd Pd -0.999 1.007 'International Tables Vol C Tables 4.2.6.8 and 6.1.1.4'

loop_
_geom_angle_atom_site_label_1
_geom_angle_atom_site_label_2
_geom_angle_atom_site_label_3
_geom_angle
_geom_angle_site_symmetry_1
_geom_angle_site_symmetry_3
O3 C1 C2 120.8(6) . .
O3 C1 C8 117.5(6) . .
C2 C1 C8 121.7(5) . .
C3 C2 C7 117.4(5) . .
C3 C2 C1 123.2(5) . .
C7 C2 C1 119.4(5) . .
C4 C3 C2 122.0(5) . .
C3 C4 C5 120.1(4) . .
C6 C5 O5 123.3(4) . .
C6 C5 C4 121.0(4) . .
O5 C5 C4 115.7(4) . .
C5 C6 C7 118.8(5) . .
O4 C7 C2 123.0(6) . .
O4 C7 C6 116.5(6) . .
C2 C7 C6 120.5(5) . .
O5 C14 C21 110.5(4) . .
O1 C15 C16 107.4(5) . .
C17 C16 C20 117.2(5) . .
C17 C16 C15 123.0(6) . .
C20 C16 C15 119.7(5) . .
C16 C17 C18 119.1(6) . .
C19 C18 C17 119.1(6) . .
N1 C19 C18 122.5(6) . .
N1 C20 C16 124.3(5) . .
C25 C21 C22 118.5(5) . .
C25 C21 C14 122.8(4) . .
C22 C21 C14 118.6(5) . .
C23 C22 C21 119.3(5) . .
C22 C23 C24 119.7(5) . .
N2 C24 C23 121.6(5) . .
N2 C25 C21 122.1(4) . .
C20 N1 C19 117.8(5) . .
C20 N1 Pd1 121.1(4) . .
C19 N1 Pd1 121.2(4) . .
C25 N2 C24 118.7(4) . .
C25 N2 Pd2 123.2(3) . .
C24 N2 Pd2 118.0(3) . .
C11 O1 C15 119.1(5) . .
C5 O5 C14 117.9(4) . .
N1 Pd1 N1 89.983(4) 2 4
N1 Pd1 N1 89.983(4) 2 3
N1 Pd1 N1 178.0(2) 4 3
N1 Pd1 N1 178.0(2) 2 .
N1 Pd1 N1 89.983(5) 4 .
N1 Pd1 N1 89.983(4) 3 .
N2 Pd2 N2 175.0(2) . 2
N2 Pd2 N2 89.891(9) . 3
N2 Pd2 N2 89.890(9) 2 3
N2 Pd2 N2 89.889(9) . 4
N2 Pd2 N2 89.890(9) 2 4
N2 Pd2 N2 175.0(2) 3 4
C13 C8 C9 122.8(8) . .
C13 C8 C1 119.0(8) . .
C9 C8 C1 117.9(8) . .
O2B C9 C8 119.4(9) . .
O2B C9 C10 121.8(10) . .
C8 C9 C10 118.6(8) . .
C11 C10 C9 118.4(7) . .
C10 C11 C12 120.6(7) . .
C10 C11 O1 123.8(7) . .
C12 C11 O1 115.7(7) . .
C13 C12 C11 122.6(8) . .
O2A C13 C8 117.9(9) . .
O2A C13 C12 124.9(9) . .
C8 C13 C12 117.1(9) . .

loop_
_geom_bond_atom_site_label_1
_geom_bond_atom_site_label_2
_geom_bond_distance
_geom_bond_site_symmetry_2
C1 O3 1.212(7) .
C1 C2 1.472(7) .
C1 C8 1.536(9) .
C2 C3 1.389(6) .
C2 C7 1.394(7) .
C3 C4 1.348(6) .
C4 C5 1.374(6) .
C5 C6 1.358(7) .
C5 O5 1.361(5) .
C6 C7 1.412(7) .
C7 O4 1.328(7) .
C14 O5 1.421(5) .
C14 C21 1.491(7) .
C15 O1 1.391(7) .
C15 C16 1.506(7) .
C16 C17 1.336(8) .
C16 C20 1.387(7) .
C17 C18 1.422(8) .
C18 C19 1.333(7) .
C19 N1 1.331(6) .
C20 N1 1.316(6) .
C21 C25 1.366(6) .
C21 C22 1.380(6) .
C22 C23 1.349(7) .
C23 C24 1.363(7) .
C24 N2 1.340(6) .
C25 N2 1.331(5) .
N1 Pd1 2.009(4) .
N2 Pd2 2.023(4) .
O1 C11 1.381(7) .
Pd1 N1 2.009(4) 2
Pd1 N1 2.009(4) 4
Pd1 N1 2.009(4) 3
Pd2 N2 2.023(4) 2
Pd2 N2 2.023(4) 3
Pd2 N2 2.023(4) 4
C8 C13 1.341(9) .
C8 C9 1.396(9) .
C9 O2B 1.190(10) .
C9 C10 1.415(9) .
C10 C11 1.345(8) .
C11 C12 1.380(8) .
C12 C13 1.368(9) .
C13 O2A 1.281(9) .
